data_7720293
loop_
_publ_author_name
'Eilers, Marcel'
'Geik, Dennis'
'Schmidtmann, Marc'
'Doye, Sven'
'Beckhaus, R&#xfc;diger'

_publ_section_title
;
 Expanding the reactivity of Rosenthal's reagent to cyclopropenes and
 allenes.
;
_journal_issue 13
_journal_name_full 'Dalton transactions (Cambridge, England : 2003)'
_journal_page_first 5151
_journal_page_last 5160
_journal_paper_doi 10.1039/d6dt00059b
_journal_volume 55
_journal_year 2026
_chemical_formula_structural Ti(C5H5)2(C26H44)
_chemical_formula_sum 'C36 H54 Ti'
_chemical_formula_weight 534.69
_space_group_crystal_system orthorhombic
_space_group_IT_number 33
_space_group_name_Hall 'P 2c -2n'
_space_group_name_H-M_alt 'P n a 21'
_atom_sites_solution_hydrogens difmap
_atom_sites_solution_primary direct
_atom_sites_solution_secondary difmap
_audit_creation_method SHELXL-2018/3
_audit_update_record
;
2025-07-07 deposited with the CCDC.	2026-02-18 downloaded from the CCDC.
;
_cell_angle_alpha 90
_cell_angle_beta 90
_cell_angle_gamma 90
_cell_formula_units_Z 8
_cell_length_a 16.2420(14)
_cell_length_b 11.5573(11)
_cell_length_c 32.294(3)
_cell_measurement_reflns_used 9289
_cell_measurement_temperature 100(2)
_cell_measurement_theta_max 74.62
_cell_measurement_theta_min 2.74
_cell_volume 6062.0(10)
_computing_cell_refinement 'Bruker SAINT V8.40B'
_computing_data_collection 'Bruker APEX3'
_computing_data_reduction 'Bruker SAINT V8.40B'
_computing_structure_refinement 'SHELXL-2018/3 (Sheldrick, 2018)'
_computing_structure_solution 'SHELXS-2013/1 (Sheldrick, 2013)'
_diffrn_ambient_temperature 100(2)
_diffrn_measured_fraction_theta_full 0.998
_diffrn_measured_fraction_theta_max 0.995
_diffrn_measurement_device_type 'Bruker Photon III CPAD'
_diffrn_measurement_method '\f and \w scans'
_diffrn_radiation_type CuK\a
_diffrn_radiation_wavelength 1.54178
_diffrn_reflns_av_R_equivalents 0.0800
_diffrn_reflns_av_unetI/netI 0.0472
_diffrn_reflns_Laue_measured_fraction_full 0.998
_diffrn_reflns_Laue_measured_fraction_max 0.995
_diffrn_reflns_limit_h_max 19
_diffrn_reflns_limit_h_min -14
_diffrn_reflns_limit_k_max 14
_diffrn_reflns_limit_k_min -14
_diffrn_reflns_limit_l_max 39
_diffrn_reflns_limit_l_min -40
_diffrn_reflns_number 101119
_diffrn_reflns_point_group_measured_fraction_full 0.994
_diffrn_reflns_point_group_measured_fraction_max 0.989
_diffrn_reflns_theta_full 67.679
_diffrn_reflns_theta_max 74.473
_diffrn_reflns_theta_min 2.736
_diffrn_source 'I\mS microfocus'
_exptl_absorpt_coefficient_mu 2.530
_exptl_absorpt_correction_T_max 1.0000
_exptl_absorpt_correction_T_min 0.8381
_exptl_absorpt_correction_type multi-scan
_exptl_absorpt_process_details 'SADABS-2016/2 (Sheldrick)'
_exptl_crystal_colour orange
_exptl_crystal_density_diffrn 1.172
_exptl_crystal_description rod
_exptl_crystal_F_000 2336
_exptl_crystal_size_max 0.130
_exptl_crystal_size_mid 0.040
_exptl_crystal_size_min 0.040
_refine_diff_density_max 2.515
_refine_diff_density_min -0.415
_refine_diff_density_rms 0.096
_refine_ls_abs_structure_details
;
 Refined as an inversion twin.
;
_refine_ls_abs_structure_Flack 0.492(13)
_refine_ls_extinction_method none
_refine_ls_goodness_of_fit_ref 1.160
_refine_ls_hydrogen_treatment constr
_refine_ls_matrix_type full
_refine_ls_number_parameters 740
_refine_ls_number_reflns 12277
_refine_ls_number_restraints 112
_refine_ls_restrained_S_all 1.156
_refine_ls_R_factor_all 0.0941
_refine_ls_R_factor_gt 0.0870
_refine_ls_shift/su_max 0.001
_refine_ls_shift/su_mean 0.000
_refine_ls_structure_factor_coef Fsqd
_refine_ls_weighting_details 'w=1/[\s^2^(Fo^2^)+(0.1000P)^2^+7.5000P] where P=(Fo^2^+2Fc^2^)/3'
_refine_ls_weighting_scheme calc
_refine_ls_wR_factor_gt 0.2104
_refine_ls_wR_factor_ref 0.2163
_reflns_Friedel_coverage 0.952
_reflns_Friedel_fraction_full 0.989
_reflns_Friedel_fraction_max 0.983
_reflns_number_gt 10941
_reflns_number_total 12277
_reflns_threshold_expression 'I > 2\s(I)'
_cod_data_source_file d6dt00059b2.cif
_cod_data_source_block 5t
_cod_depositor_comments 'Adding full bibliography for 7720284--7720301.cif.'
_cod_original_cell_volume 6062.0(9)
_cod_database_code 7720293
_shelx_shelxl_version_number 2018/3
_shelx_space_group_comment
;
The symmetry employed for this shelxl refinement is uniquely defined
by the following loop, which should always be used as a source of
symmetry information in preference to the above space-group names.
They are only intended as comments.
;
_shelx_estimated_absorpt_t_min 0.734
_shelx_estimated_absorpt_t_max 0.906

loop_
_space_group_symop_operation_xyz
'x, y, z'
'-x, -y, z+1/2'
'x+1/2, -y+1/2, z'
'-x+1/2, y+1/2, z+1/2'

loop_
_atom_site_label
_atom_site_type_symbol
_atom_site_fract_x
_atom_site_fract_y
_atom_site_fract_z
_atom_site_U_iso_or_equiv
_atom_site_adp_type
_atom_site_occupancy
_atom_site_site_symmetry_order
_atom_site_calc_flag
_atom_site_refinement_flags_posn
_atom_site_refinement_flags_adp
_atom_site_refinement_flags_occupancy
_atom_site_disorder_assembly
_atom_site_disorder_group
Ti1 Ti 0.31947(7) 0.81454(11) 0.79947(4) 0.0329(3) Uani 1 1 d . . . . .
C1 C 0.1868(4) 0.8022(7) 0.7679(3) 0.0432(17) Uani 1 1 d . . . . .
H1 H 0.173568 0.737270 0.751113 0.052 Uiso 1 1 calc R U . . .
C2 C 0.2223(5) 0.9054(7) 0.7541(3) 0.0438(17) Uani 1 1 d . . . . .
H2 H 0.237263 0.923953 0.726468 0.053 Uiso 1 1 calc R U . . .
C3 C 0.2316(5) 0.9776(7) 0.7897(3) 0.0466(19) Uani 1 1 d . . . . .
H3 H 0.255508 1.052634 0.789686 0.056 Uiso 1 1 calc R U . . .
C4 C 0.2010(5) 0.9228(8) 0.8234(3) 0.0487(19) Uani 1 1 d . . . . .
H4 H 0.197972 0.953306 0.850697 0.058 Uiso 1 1 calc R U . . .
C5 C 0.1742(5) 0.8111(8) 0.8105(3) 0.048(2) Uani 1 1 d . . . . .
H5 H 0.151647 0.752815 0.827919 0.058 Uiso 1 1 calc R U . . .
C6 C 0.4215(6) 0.7231(10) 0.8408(3) 0.059(2) Uani 1 1 d . . . . .
H6 H 0.440028 0.647983 0.833345 0.071 Uiso 1 1 calc R U . . .
C7 C 0.4543(6) 0.8252(10) 0.8276(3) 0.062(3) Uani 1 1 d . . . . .
H7 H 0.499988 0.833306 0.809527 0.075 Uiso 1 1 calc R U . . .
C8 C 0.4106(6) 0.9139(9) 0.8447(3) 0.061(3) Uani 1 1 d . . . . .
H8 H 0.419854 0.994060 0.840254 0.073 Uiso 1 1 calc R U . . .
C9 C 0.3507(6) 0.8663(11) 0.8697(3) 0.061(3) Uani 1 1 d . . . . .
H9 H 0.312297 0.908847 0.885832 0.074 Uiso 1 1 calc R U . . .
C10 C 0.3551(5) 0.7485(10) 0.8675(3) 0.056(3) Uani 1 1 d . . . . .
H10 H 0.320482 0.694446 0.881169 0.068 Uiso 1 1 calc R U . . .
C11 C 0.3888(4) 0.6395(6) 0.7348(3) 0.0360(15) Uani 1 1 d . . . . .
H11 H 0.370719 0.578885 0.714632 0.043 Uiso 1 1 calc R U . . .
C12 C 0.3264(5) 0.6436(7) 0.7693(2) 0.0386(16) Uani 1 1 d . . . . .
C13 C 0.2825(5) 0.5487(8) 0.7777(3) 0.0497(19) Uani 1 1 d . . . . .
H13 H 0.292140 0.485571 0.759515 0.060 Uiso 1 1 calc R U . . .
C14 C 0.2215(5) 0.5255(8) 0.8106(3) 0.056(2) Uani 1 1 d . . . . .
H14A H 0.165458 0.537381 0.799228 0.067 Uiso 1 1 calc R U . . .
H14B H 0.229546 0.581622 0.833355 0.067 Uiso 1 1 calc R U . . .
C15 C 0.2278(6) 0.4019(9) 0.8281(3) 0.065(2) Uani 1 1 d . . . . .
H15A H 0.178700 0.386971 0.845407 0.077 Uiso 1 1 calc R U . . .
H15B H 0.226309 0.346717 0.804631 0.077 Uiso 1 1 calc R U . . .
C16 C 0.3033(7) 0.3774(8) 0.8535(3) 0.059(2) Uani 1 1 d . . . . .
H16A H 0.291337 0.396411 0.882733 0.071 Uiso 1 1 calc R U . . .
H16B H 0.348119 0.429289 0.844092 0.071 Uiso 1 1 calc R U . . .
C17 C 0.3339(7) 0.2518(8) 0.8511(4) 0.057(2) Uani 1 1 d . . . . .
H17A H 0.286627 0.197730 0.851479 0.069 Uiso 1 1 calc R U . . .
H17B H 0.369644 0.234244 0.875163 0.069 Uiso 1 1 calc R U . . .
C18 C 0.3834(6) 0.2380(8) 0.8100(3) 0.052(2) Uani 1 1 d . . . . .
H18A H 0.375336 0.158348 0.799489 0.063 Uiso 1 1 calc R U . . .
H18B H 0.360200 0.291826 0.789175 0.063 Uiso 1 1 calc R U . . .
C19 C 0.4718(7) 0.2600(8) 0.8136(3) 0.055(2) Uani 1 1 d . . . . .
H19A H 0.497508 0.191975 0.827018 0.067 Uiso 1 1 calc R U . . .
H19B H 0.479665 0.326826 0.832383 0.067 Uiso 1 1 calc R U . . .
C20 C 0.5185(6) 0.2847(9) 0.7734(3) 0.062(2) Uani 1 1 d . . . . .
H20A H 0.514283 0.216083 0.755167 0.074 Uiso 1 1 calc R U . . .
H20B H 0.577460 0.296169 0.780016 0.074 Uiso 1 1 calc R U . . .
C21 C 0.4867(6) 0.3931(8) 0.7491(3) 0.056(2) Uani 1 1 d . . . . .
H21A H 0.518561 0.401170 0.723152 0.067 Uiso 1 1 calc R U . . .
H21B H 0.428238 0.380983 0.741569 0.067 Uiso 1 1 calc R U . . .
C22 C 0.4940(6) 0.5016(8) 0.7735(3) 0.055(2) Uani 1 1 d . . . . .
H22A H 0.550056 0.505917 0.785434 0.066 Uiso 1 1 calc R U . . .
H22B H 0.454337 0.498956 0.796712 0.066 Uiso 1 1 calc R U . . .
C23 C 0.4781(5) 0.6111(8) 0.7480(3) 0.0504(19) Uani 1 1 d . . . . .
H23A H 0.511910 0.605925 0.722566 0.060 Uiso 1 1 calc R U . . .
H23B H 0.499098 0.677715 0.764147 0.060 Uiso 1 1 calc R U . . .
C24 C 0.3901(4) 0.7554(6) 0.7120(2) 0.0337(16) Uani 1 1 d . . . . .
H24 H 0.444691 0.759177 0.697746 0.040 Uiso 1 1 calc R U . . .
C25 C 0.3897(4) 0.8554(6) 0.7429(2) 0.0293(13) Uani 1 1 d . . . . .
C26 C 0.4299(4) 0.9531(7) 0.7374(2) 0.0358(15) Uani 1 1 d . . . . .
H26 H 0.426483 1.008985 0.758908 0.043 Uiso 1 1 calc R U . . .
C27 C 0.4814(4) 0.9845(6) 0.6996(2) 0.0382(15) Uani 1 1 d . . . . .
H27A H 0.479296 1.069307 0.695484 0.046 Uiso 1 1 calc R U . . .
H27B H 0.457011 0.947492 0.674840 0.046 Uiso 1 1 calc R U . . .
C28 C 0.5724(4) 0.9467(7) 0.7033(2) 0.0418(16) Uani 1 1 d . . . . .
H28A H 0.595882 0.980207 0.728963 0.050 Uiso 1 1 calc R U . . .
H28B H 0.574609 0.861388 0.705972 0.050 Uiso 1 1 calc R U . . .
C29 C 0.6251(5) 0.9833(7) 0.6668(3) 0.0459(18) Uani 1 1 d . . . . .
H29A H 0.631087 1.068506 0.667503 0.055 Uiso 1 1 calc R U . . .
H29B H 0.680707 0.949604 0.670359 0.055 Uiso 1 1 calc R U . . .
C30 C 0.5935(5) 0.9493(7) 0.6246(3) 0.0441(17) Uani 1 1 d . . . . .
H30A H 0.629320 0.984899 0.603309 0.053 Uiso 1 1 calc R U . . .
H30B H 0.537544 0.981886 0.621029 0.053 Uiso 1 1 calc R U . . .
C31 C 0.5896(5) 0.8178(7) 0.6166(3) 0.0437(17) Uani 1 1 d . . . . .
H31A H 0.571674 0.778375 0.642273 0.052 Uiso 1 1 calc R U . . .
H31B H 0.645414 0.789499 0.609674 0.052 Uiso 1 1 calc R U . . .
C32 C 0.5300(5) 0.7854(7) 0.5811(3) 0.0413(16) Uani 1 1 d . . . . .
H32A H 0.536129 0.842225 0.558376 0.050 Uiso 1 1 calc R U . . .
H32B H 0.545309 0.708364 0.570144 0.050 Uiso 1 1 calc R U . . .
C33 C 0.4400(4) 0.7828(7) 0.5950(2) 0.0377(15) Uani 1 1 d . . . . .
H33A H 0.428850 0.852260 0.612048 0.045 Uiso 1 1 calc R U . . .
H33B H 0.404283 0.786893 0.570221 0.045 Uiso 1 1 calc R U . . .
C34 C 0.4172(4) 0.6772(7) 0.6195(2) 0.0362(16) Uani 1 1 d . . . . .
H34A H 0.459910 0.664723 0.640939 0.043 Uiso 1 1 calc R U . . .
H34B H 0.418352 0.609563 0.600745 0.043 Uiso 1 1 calc R U . . .
C35 C 0.3335(4) 0.6808(7) 0.6408(3) 0.0415(17) Uani 1 1 d . . . . .
H35A H 0.320833 0.601997 0.650964 0.050 Uiso 1 1 calc R U . . .
H35B H 0.291564 0.700536 0.619697 0.050 Uiso 1 1 calc R U . . .
C36 C 0.3239(4) 0.7651(7) 0.6771(3) 0.0358(16) Uani 1 1 d . . . . .
H36A H 0.269005 0.752948 0.689650 0.043 Uiso 1 1 calc R U . . .
H36B H 0.325177 0.844994 0.666015 0.043 Uiso 1 1 calc R U . . .
Ti2 Ti 0.42141(7) 0.18115(11) 0.48128(4) 0.0341(3) Uani 1 1 d . . . . .
C37 C 0.5148(5) 0.0840(8) 0.5263(3) 0.051(2) Uani 1 1 d . . . . .
H37 H 0.499887 0.070598 0.554352 0.061 Uiso 1 1 calc R U . . .
C38 C 0.5556(5) 0.1814(8) 0.5115(3) 0.051(2) Uani 1 1 d . . . . .
H38 H 0.574277 0.245356 0.527352 0.062 Uiso 1 1 calc R U . . .
C39 C 0.5640(5) 0.1670(8) 0.4682(3) 0.050(2) Uani 1 1 d . . . . .
H39 H 0.586586 0.220915 0.449153 0.060 Uiso 1 1 calc R U . . .
C40 C 0.5331(5) 0.0600(8) 0.4594(3) 0.047(2) Uani 1 1 d . . . . .
H40 H 0.534744 0.024938 0.432802 0.057 Uiso 1 1 calc R U . . .
C41 C 0.4996(5) 0.0101(8) 0.4936(3) 0.052(2) Uani 1 1 d . . . . .
H41 H 0.471200 -0.061694 0.494729 0.062 Uiso 1 1 calc R U . . .
C42 C 0.2844(5) 0.1968(9) 0.4546(3) 0.056(2) Uani 1 1 d . . . . .
H42 H 0.239268 0.198785 0.473256 0.067 Uiso 1 1 calc R U . . .
C43 C 0.3264(7) 0.2889(11) 0.4399(4) 0.072(3) Uani 1 1 d . . . . .
H43 H 0.314282 0.367143 0.446483 0.087 Uiso 1 1 calc R U . . .
C44 C 0.3866(7) 0.2555(9) 0.4150(3) 0.062(3) Uani 1 1 d . . . . .
H44 H 0.424686 0.306144 0.401966 0.074 Uiso 1 1 calc R U . . .
C45 C 0.3863(5) 0.1386(12) 0.4108(3) 0.068(3) Uani 1 1 d . . . . .
H45 H 0.422242 0.093705 0.393976 0.081 Uiso 1 1 calc R U . . .
C46 C 0.3207(6) 0.0960(10) 0.4368(3) 0.065(3) Uani 1 1 d . . . . .
H46 H 0.305049 0.017701 0.441125 0.078 Uiso 1 1 calc R U . . .
C47 C 0.3528(4) 0.2433(5) 0.5710(2) 0.0303(14) Uani 1 1 d . . . . .
H47 H 0.297881 0.243459 0.584991 0.036 Uiso 1 1 calc R U . . .
C48 C 0.3513(4) 0.1444(7) 0.5379(2) 0.0354(15) Uani 1 1 d . . . . .
C49 C 0.3080(5) 0.0504(7) 0.5428(2) 0.0384(16) Uani 1 1 d . . . . .
H49 H 0.307483 -0.002486 0.520258 0.046 Uiso 1 1 calc R U . . .
C50 C 0.2577(4) 0.0160(6) 0.5813(2) 0.0386(15) Uani 1 1 d . . . . .
H50A H 0.260183 -0.068933 0.585060 0.046 Uiso 1 1 calc R U . . .
H50B H 0.282166 0.052617 0.606183 0.046 Uiso 1 1 calc R U . . .
C51 C 0.1685(5) 0.0535(7) 0.5772(3) 0.0459(17) Uani 1 1 d . . . . .
H51A H 0.166278 0.138892 0.575018 0.055 Uiso 1 1 calc R U . . .
H51B H 0.145531 0.020934 0.551311 0.055 Uiso 1 1 calc R U . . .
C52 C 0.1154(5) 0.0153(8) 0.6133(3) 0.0487(19) Uani 1 1 d . . . . .
H52A H 0.110625 -0.070027 0.612624 0.058 Uiso 1 1 calc R U . . .
H52B H 0.059507 0.047757 0.609575 0.058 Uiso 1 1 calc R U . . .
C53 C 0.1480(5) 0.0519(7) 0.6561(3) 0.0448(18) Uani 1 1 d . . . . .
H53A H 0.112194 0.016581 0.677460 0.054 Uiso 1 1 calc R U . . .
H53B H 0.203761 0.018812 0.659629 0.054 Uiso 1 1 calc R U . . .
C54 C 0.1528(4) 0.1806(6) 0.6644(3) 0.0397(16) Uani 1 1 d . . . . .
H54A H 0.097053 0.209414 0.671318 0.048 Uiso 1 1 calc R U . . .
H54B H 0.170937 0.220336 0.638830 0.048 Uiso 1 1 calc R U . . .
C55 C 0.2119(4) 0.2122(8) 0.6998(2) 0.0398(16) Uani 1 1 d . . . . .
H55A H 0.198950 0.291289 0.709607 0.048 Uiso 1 1 calc R U . . .
H55B H 0.202998 0.158252 0.723143 0.048 Uiso 1 1 calc R U . . .
C56 C 0.3016(4) 0.2074(6) 0.6869(2) 0.0346(14) Uani 1 1 d . . . . .
H56A H 0.310944 0.137717 0.669645 0.042 Uiso 1 1 calc R U . . .
H56B H 0.336647 0.200865 0.711853 0.042 Uiso 1 1 calc R U . . .
C57 C 0.3268(4) 0.3158(6) 0.6622(2) 0.0348(15) Uani 1 1 d . . . . .
H57A H 0.284731 0.330424 0.640673 0.042 Uiso 1 1 calc R U . . .
H57B H 0.326931 0.383020 0.681199 0.042 Uiso 1 1 calc R U . . .
C58 C 0.4114(4) 0.3076(7) 0.6413(3) 0.0409(17) Uani 1 1 d . . . . .
H58A H 0.452196 0.283587 0.662379 0.049 Uiso 1 1 calc R U . . .
H58B H 0.427143 0.385863 0.631666 0.049 Uiso 1 1 calc R U . . .
C59 C 0.4174(4) 0.2242(8) 0.6045(3) 0.0397(17) Uani 1 1 d . . . . .
H59A H 0.472679 0.231996 0.591832 0.048 Uiso 1 1 calc R U . . .
H59B H 0.412283 0.143925 0.614883 0.048 Uiso 1 1 calc R U . . .
C60 C 0.3610(5) 0.3581(7) 0.5481(3) 0.0463(19) Uani 1 1 d . . . . .
H60 H 0.390577 0.407936 0.568605 0.056 Uiso 0.5 1 calc R U P A 1
H60A H 0.380955 0.418019 0.568078 0.056 Uiso 0.5 1 calc R U P B 2
C61 C 0.4235(5) 0.3500(8) 0.5117(3) 0.049(2) Uani 1 1 d . . . . .
C62 C 0.4716(7) 0.4443(9) 0.5047(3) 0.066(3) Uani 1 1 d . . . . .
H62 H 0.468391 0.505276 0.524397 0.079 Uiso 1 1 calc R U . . .
C63 C 0.5296(6) 0.4613(9) 0.4687(3) 0.059(2) Uani 1 1 d . . . . .
H63A H 0.515383 0.407484 0.445969 0.070 Uiso 0.5 1 calc R U P C 1
H63B H 0.586985 0.445540 0.477458 0.070 Uiso 0.5 1 calc R U P C 1
H63C H 0.535841 0.387929 0.453202 0.070 Uiso 0.5 1 calc R U P D 2
H63D H 0.584565 0.485094 0.478933 0.070 Uiso 0.5 1 calc R U P D 2
C64A C 0.5214(16) 0.588(2) 0.4538(8) 0.065(6) Uani 0.5 1 d . . P E 1
H64A H 0.571151 0.609371 0.437816 0.077 Uiso 0.5 1 calc R U P E 1
H64B H 0.518373 0.639694 0.478232 0.077 Uiso 0.5 1 calc R U P E 1
C64B C 0.4930(16) 0.558(2) 0.4395(8) 0.068(5) Uani 0.5 1 d . . P E 2
H64C H 0.530851 0.563397 0.415520 0.082 Uiso 0.5 1 calc R U P E 2
H64D H 0.440533 0.526703 0.428608 0.082 Uiso 0.5 1 calc R U P E 2
C65A C 0.4406(12) 0.6079(16) 0.4252(6) 0.053(4) Uani 0.5 1 d . . P E 1
H65A H 0.453856 0.585929 0.396347 0.063 Uiso 0.5 1 calc R U P E 1
H65B H 0.396064 0.556247 0.435006 0.063 Uiso 0.5 1 calc R U P E 1
C65B C 0.4769(17) 0.669(2) 0.4510(8) 0.083(6) Uani 0.5 1 d . . P E 2
H65C H 0.528688 0.713297 0.449075 0.100 Uiso 0.5 1 calc R U P E 2
H65D H 0.460116 0.667931 0.480473 0.100 Uiso 0.5 1 calc R U P E 2
C66 C 0.4091(9) 0.7342(11) 0.4257(4) 0.081(3) Uani 1 1 d . . . . .
H66C H 0.429908 0.805927 0.412638 0.098 Uiso 0.5 1 calc R U P E 2
H66D H 0.381835 0.684561 0.404842 0.098 Uiso 0.5 1 calc R U P E 2
H66A H 0.435671 0.781421 0.447535 0.098 Uiso 0.5 1 calc R U P E 1
H66B H 0.414820 0.772695 0.398492 0.098 Uiso 0.5 1 calc R U P E 1
C67A C 0.3222(15) 0.7050(19) 0.4357(6) 0.069(5) Uani 0.5 1 d . . P E 1
H67A H 0.318164 0.619922 0.438613 0.083 Uiso 0.5 1 calc R U P E 1
H67B H 0.287676 0.727452 0.411780 0.083 Uiso 0.5 1 calc R U P E 1
C67B C 0.3596(14) 0.7556(14) 0.4603(7) 0.059(4) Uani 0.5 1 d . . P E 2
H67C H 0.361126 0.840157 0.465145 0.071 Uiso 0.5 1 calc R U P E 2
H67D H 0.387255 0.719035 0.484244 0.071 Uiso 0.5 1 calc R U P E 2
C68A C 0.286(2) 0.759(2) 0.4737(10) 0.092(10) Uani 0.5 1 d . . P E 1
H68A H 0.328013 0.757957 0.495817 0.110 Uiso 0.5 1 calc R U P E 1
H68B H 0.272996 0.840593 0.467530 0.110 Uiso 0.5 1 calc R U P E 1
C68B C 0.2670(14) 0.7187(18) 0.4623(9) 0.064(5) Uani 0.5 1 d . . P E 2
H68C H 0.235226 0.770989 0.444029 0.077 Uiso 0.5 1 calc R U P E 2
H68D H 0.262333 0.639697 0.450646 0.077 Uiso 0.5 1 calc R U P E 2
C69A C 0.2105(18) 0.703(2) 0.4901(8) 0.059(6) Uani 0.5 1 d . . P E 1
H69A H 0.190105 0.752831 0.512985 0.071 Uiso 0.5 1 calc R U P E 1
H69B H 0.168518 0.706470 0.467919 0.071 Uiso 0.5 1 calc R U P E 1
C69B C 0.2268(17) 0.719(3) 0.5043(10) 0.064(6) Uani 0.5 1 d . . P E 2
H69C H 0.166138 0.716993 0.501175 0.076 Uiso 0.5 1 calc R U P E 2
H69D H 0.241921 0.789928 0.519532 0.076 Uiso 0.5 1 calc R U P E 2
C70A C 0.2126(8) 0.5861(12) 0.5053(5) 0.039(3) Uani 0.5 1 d . . P E 1
H70A H 0.198781 0.534390 0.481901 0.047 Uiso 0.5 1 calc R U P E 1
H70B H 0.168103 0.577932 0.526048 0.047 Uiso 0.5 1 calc R U P E 1
C70B C 0.2583(11) 0.6031(18) 0.5302(6) 0.054(4) Uani 0.5 1 d . . P E 2
H70C H 0.316768 0.613965 0.537927 0.065 Uiso 0.5 1 calc R U P E 2
H70D H 0.226056 0.596981 0.556121 0.065 Uiso 0.5 1 calc R U P E 2
C71A C 0.2928(7) 0.5401(10) 0.5252(4) 0.022(2) Uani 0.5 1 d . . P E 1
H71A H 0.337609 0.546739 0.504569 0.026 Uiso 0.5 1 calc R U P E 1
H71B H 0.307171 0.591222 0.548749 0.026 Uiso 0.5 1 calc R U P E 1
C71B C 0.2505(13) 0.4972(18) 0.5077(7) 0.064(5) Uani 0.5 1 d . . P E 2
H71C H 0.290041 0.497876 0.484393 0.077 Uiso 0.5 1 calc R U P E 2
H71D H 0.194378 0.492683 0.495902 0.077 Uiso 0.5 1 calc R U P E 2
C72A C 0.2910(13) 0.4190(16) 0.5405(6) 0.033(4) Uani 0.5 1 d . . P E 1
H72A H 0.258945 0.419428 0.566598 0.039 Uiso 0.5 1 calc R U P E 1
H72B H 0.258666 0.373697 0.520228 0.039 Uiso 0.5 1 calc R U P E 1
C72B C 0.2655(13) 0.393(2) 0.5331(8) 0.042(5) Uani 0.5 1 d . . P E 2
H72C H 0.243225 0.326286 0.517594 0.051 Uiso 0.5 1 calc R U P E 2
H72D H 0.231755 0.401039 0.558515 0.051 Uiso 0.5 1 calc R U P E 2

loop_
_atom_site_aniso_label
_atom_site_aniso_U_11
_atom_site_aniso_U_22
_atom_site_aniso_U_33
_atom_site_aniso_U_23
_atom_site_aniso_U_13
_atom_site_aniso_U_12
Ti1 0.0267(5) 0.0419(6) 0.0301(6) 0.0030(6) -0.0029(5) 0.0020(4)
C1 0.025(3) 0.052(4) 0.053(5) -0.003(3) -0.009(3) 0.004(3)
C2 0.036(4) 0.056(5) 0.039(4) 0.005(3) -0.008(3) 0.007(3)
C3 0.037(4) 0.045(4) 0.059(5) -0.004(3) -0.013(3) 0.007(3)
C4 0.041(4) 0.067(5) 0.038(4) 0.000(4) 0.003(3) 0.011(4)
C5 0.037(4) 0.069(5) 0.039(4) 0.011(4) -0.004(3) 0.003(3)
C6 0.059(6) 0.074(6) 0.045(5) 0.013(5) -0.026(4) 0.016(4)
C7 0.042(5) 0.112(9) 0.033(4) 0.022(5) -0.015(3) -0.002(5)
C8 0.073(6) 0.058(5) 0.052(5) 0.004(4) -0.038(5) -0.006(5)
C9 0.047(5) 0.101(8) 0.035(4) -0.013(5) -0.016(4) 0.017(5)
C10 0.032(4) 0.103(9) 0.034(5) 0.016(4) -0.016(3) -0.020(4)
C11 0.035(3) 0.028(3) 0.045(4) 0.004(3) 0.006(3) 0.001(3)
C12 0.047(4) 0.039(4) 0.031(4) -0.001(3) -0.001(3) -0.002(3)
C13 0.044(4) 0.058(5) 0.047(4) -0.003(4) -0.001(3) -0.001(4)
C14 0.037(4) 0.059(5) 0.073(6) 0.008(5) -0.003(4) -0.001(3)
C15 0.064(6) 0.066(6) 0.063(6) 0.007(5) 0.009(5) -0.015(5)
C16 0.076(6) 0.057(5) 0.045(5) 0.000(4) 0.017(4) -0.002(5)
C17 0.071(6) 0.050(5) 0.050(6) 0.002(4) 0.011(4) -0.001(4)
C18 0.065(5) 0.049(5) 0.044(5) -0.008(4) 0.004(4) -0.010(4)
C19 0.073(6) 0.042(4) 0.051(5) 0.004(4) 0.006(4) 0.007(4)
C20 0.050(5) 0.065(6) 0.071(6) -0.001(5) 0.019(4) 0.008(4)
C21 0.062(5) 0.061(5) 0.045(5) -0.002(4) 0.009(4) -0.002(4)
C22 0.049(5) 0.063(5) 0.055(5) 0.001(4) -0.008(4) -0.003(4)
C23 0.048(4) 0.053(5) 0.050(5) 0.007(4) 0.005(4) 0.015(4)
C24 0.022(3) 0.051(4) 0.028(4) -0.001(3) 0.001(3) 0.000(3)
C25 0.024(3) 0.032(3) 0.032(3) 0.001(3) 0.002(2) 0.001(2)
C26 0.033(3) 0.038(4) 0.037(4) 0.000(3) -0.007(3) 0.010(3)
C27 0.037(4) 0.037(4) 0.041(4) 0.006(3) -0.001(3) -0.004(3)
C28 0.033(3) 0.044(4) 0.048(4) 0.002(3) -0.012(3) 0.002(3)
C29 0.036(4) 0.041(4) 0.060(5) -0.001(4) -0.001(3) -0.004(3)
C30 0.039(4) 0.045(4) 0.048(4) 0.011(3) 0.006(3) -0.004(3)
C31 0.032(4) 0.051(4) 0.048(4) 0.002(4) -0.003(3) 0.001(3)
C32 0.040(4) 0.039(4) 0.045(4) 0.012(3) 0.002(3) 0.002(3)
C33 0.029(3) 0.055(4) 0.029(4) 0.002(3) -0.007(3) 0.004(3)
C34 0.029(3) 0.047(4) 0.033(4) -0.006(3) -0.001(3) 0.001(3)
C35 0.031(3) 0.052(4) 0.042(4) -0.010(3) 0.001(3) -0.007(3)
C36 0.018(3) 0.053(4) 0.036(4) 0.001(3) -0.002(2) 0.003(3)
Ti2 0.0272(6) 0.0434(6) 0.0318(6) 0.0071(6) 0.0033(5) 0.0053(5)
C37 0.039(4) 0.077(6) 0.035(4) 0.015(4) -0.002(3) 0.024(4)
C38 0.034(4) 0.075(6) 0.045(5) -0.007(4) -0.012(3) 0.012(4)
C39 0.030(4) 0.077(6) 0.044(4) 0.010(4) 0.005(3) 0.006(4)
C40 0.038(4) 0.067(5) 0.037(4) -0.005(4) -0.002(3) 0.032(4)
C41 0.043(4) 0.062(5) 0.050(5) 0.013(4) 0.004(3) 0.008(4)
C42 0.026(4) 0.093(7) 0.047(5) 0.010(5) -0.003(3) 0.013(4)
C43 0.085(8) 0.074(7) 0.059(7) 0.023(6) -0.023(5) 0.018(6)
C44 0.087(8) 0.062(6) 0.035(5) 0.016(4) -0.001(5) -0.002(5)
C45 0.044(5) 0.129(10) 0.031(4) -0.011(5) -0.010(3) 0.034(5)
C46 0.075(7) 0.069(6) 0.050(5) 0.019(5) -0.037(5) -0.021(5)
C47 0.030(3) 0.027(3) 0.034(4) 0.003(2) 0.005(3) -0.001(2)
C48 0.030(3) 0.043(4) 0.034(4) 0.009(3) 0.003(3) 0.004(3)
C49 0.041(4) 0.043(4) 0.031(4) -0.004(3) -0.003(3) -0.003(3)
C50 0.040(4) 0.034(4) 0.042(4) 0.003(3) -0.003(3) 0.004(3)
C51 0.032(3) 0.050(4) 0.056(5) 0.000(4) -0.005(3) -0.004(3)
C52 0.033(4) 0.051(4) 0.062(5) -0.008(4) 0.001(3) -0.002(3)
C53 0.035(4) 0.048(4) 0.051(4) 0.011(4) 0.018(3) -0.003(3)
C54 0.020(3) 0.048(4) 0.052(4) 0.003(3) 0.005(3) -0.004(3)
C55 0.033(4) 0.060(5) 0.027(3) 0.000(3) 0.008(3) 0.006(3)
C56 0.030(3) 0.040(4) 0.035(4) -0.001(3) -0.003(3) 0.006(3)
C57 0.025(3) 0.041(4) 0.038(4) -0.005(3) -0.002(3) -0.004(3)
C58 0.026(3) 0.056(5) 0.040(4) -0.011(3) -0.003(3) -0.011(3)
C59 0.025(3) 0.057(4) 0.038(4) -0.008(4) 0.004(3) -0.005(3)
C60 0.059(5) 0.038(4) 0.042(4) 0.001(3) 0.017(4) 0.005(3)
C61 0.042(4) 0.054(5) 0.051(5) 0.013(4) 0.002(3) -0.005(3)
C62 0.077(6) 0.058(5) 0.062(6) 0.022(4) 0.020(5) -0.001(5)
C63 0.056(5) 0.076(6) 0.044(5) 0.012(4) 0.010(4) -0.016(4)
C64A 0.061(12) 0.069(11) 0.063(14) 0.009(10) 0.004(9) -0.023(9)
C64B 0.056(13) 0.086(12) 0.063(14) 0.019(10) 0.027(10) -0.002(10)
C65A 0.062(9) 0.055(8) 0.042(9) 0.019(7) 0.000(7) -0.022(7)
C65B 0.094(14) 0.084(11) 0.072(14) 0.027(11) 0.017(11) 0.011(11)
C66 0.112(8) 0.064(6) 0.068(7) 0.027(5) -0.005(6) -0.014(5)
C67A 0.091(10) 0.065(12) 0.050(10) 0.024(9) -0.014(9) 0.014(9)
C67B 0.081(10) 0.035(8) 0.061(10) 0.020(7) -0.024(7) -0.019(7)
C68A 0.14(2) 0.045(13) 0.088(18) -0.009(11) 0.032(16) -0.030(13)
C68B 0.072(10) 0.025(9) 0.096(14) 0.033(10) -0.021(10) -0.008(8)
C69A 0.070(15) 0.039(9) 0.069(16) 0.006(10) -0.025(10) 0.005(9)
C69B 0.047(11) 0.061(11) 0.083(15) -0.006(11) -0.038(9) 0.001(9)
C70A 0.024(6) 0.033(6) 0.060(9) 0.008(6) -0.009(6) 0.003(5)
C70B 0.038(9) 0.068(10) 0.056(10) 0.015(7) 0.007(8) -0.005(8)
C71A 0.018(5) 0.017(5) 0.030(6) 0.001(4) -0.009(4) -0.008(4)
C71B 0.061(11) 0.066(9) 0.067(12) 0.013(8) 0.001(10) 0.022(9)
C72A 0.039(12) 0.036(8) 0.022(8) 0.002(6) -0.004(7) -0.003(7)
C72B 0.023(10) 0.060(11) 0.044(12) 0.002(9) -0.009(7) 0.018(8)

loop_
_atom_type_symbol
_atom_type_description
_atom_type_scat_dispersion_real
_atom_type_scat_dispersion_imag
_atom_type_scat_source
C C 0.0181 0.0091 'International Tables Vol C Tables 4.2.6.8 and 6.1.1.4'
H H 0.0000 0.0000 'International Tables Vol C Tables 4.2.6.8 and 6.1.1.4'
Ti Ti 0.2191 1.8069 'International Tables Vol C Tables 4.2.6.8 and 6.1.1.4'

loop_
_geom_angle_atom_site_label_1
_geom_angle_atom_site_label_2
_geom_angle_atom_site_label_3
_geom_angle
_geom_angle_site_symmetry_1
_geom_angle_site_symmetry_3
_geom_angle_publ_flag
C25 Ti1 C12 78.4(3) . . ?
C25 Ti1 C7 80.2(3) . . ?
C12 Ti1 C7 99.7(4) . . ?
C25 Ti1 C6 101.5(3) . . ?
C12 Ti1 C6 79.3(3) . . ?
C7 Ti1 C6 33.4(4) . . ?
C25 Ti1 C8 94.8(3) . . ?
C12 Ti1 C8 132.3(3) . . ?
C7 Ti1 C8 33.3(4) . . ?
C6 Ti1 C8 55.6(4) . . ?
C25 Ti1 C3 91.8(3) . . ?
C12 Ti1 C3 132.8(3) . . ?
C7 Ti1 C3 124.2(4) . . ?
C6 Ti1 C3 147.5(4) . . ?
C8 Ti1 C3 94.2(3) . . ?
C25 Ti1 C5 129.7(3) . . ?
C12 Ti1 C5 95.8(3) . . ?
C7 Ti1 C5 148.8(3) . . ?
C6 Ti1 C5 126.7(3) . . ?
C8 Ti1 C5 122.1(4) . . ?
C3 Ti1 C5 56.0(3) . . ?
C25 Ti1 C1 97.2(3) . . ?
C12 Ti1 C1 78.7(3) . . ?
C7 Ti1 C1 177.2(3) . . ?
C6 Ti1 C1 147.4(4) . . ?
C8 Ti1 C1 148.6(3) . . ?
C3 Ti1 C1 56.7(3) . . ?
C5 Ti1 C1 34.0(3) . . ?
C25 Ti1 C10 134.6(3) . . ?
C12 Ti1 C10 96.2(3) . . ?
C7 Ti1 C10 56.1(3) . . ?
C6 Ti1 C10 34.4(4) . . ?
C8 Ti1 C10 55.9(3) . . ?
C3 Ti1 C10 121.2(3) . . ?
C5 Ti1 C10 95.5(3) . . ?
C1 Ti1 C10 126.2(3) . . ?
C25 Ti1 C2 75.0(3) . . ?
C12 Ti1 C2 99.0(3) . . ?
C7 Ti1 C2 145.0(3) . . ?
C6 Ti1 C2 176.4(3) . . ?
C8 Ti1 C2 125.1(3) . . ?
C3 Ti1 C2 34.7(3) . . ?
C5 Ti1 C2 56.5(3) . . ?
C1 Ti1 C2 34.0(3) . . ?
C10 Ti1 C2 149.2(3) . . ?
C25 Ti1 C9 128.3(3) . . ?
C12 Ti1 C9 129.1(3) . . ?
C7 Ti1 C9 55.3(3) . . ?
C6 Ti1 C9 55.4(4) . . ?
C8 Ti1 C9 33.5(4) . . ?
C3 Ti1 C9 93.1(3) . . ?
C5 Ti1 C9 94.1(3) . . ?
C1 Ti1 C9 127.5(3) . . ?
C10 Ti1 C9 33.1(4) . . ?
C2 Ti1 C9 127.4(3) . . ?
C25 Ti1 C4 124.4(3) . . ?
C12 Ti1 C4 130.1(3) . . ?
C7 Ti1 C4 125.7(4) . . ?
C6 Ti1 C4 127.2(3) . . ?
C8 Ti1 C4 92.8(4) . . ?
C3 Ti1 C4 32.7(3) . . ?
C5 Ti1 C4 34.5(3) . . ?
C1 Ti1 C4 56.7(3) . . ?
C10 Ti1 C4 93.7(3) . . ?
C2 Ti1 C4 56.3(3) . . ?
C9 Ti1 C4 74.8(3) . . ?
C5 C1 C2 108.2(8) . . ?
C5 C1 Ti1 72.9(5) . . ?
C2 C1 Ti1 73.3(4) . . ?
C5 C1 H1 125.9 . . ?
C2 C1 H1 125.9 . . ?
Ti1 C1 H1 119.6 . . ?
C1 C2 C3 106.7(7) . . ?
C1 C2 Ti1 72.7(4) . . ?
C3 C2 Ti1 72.2(4) . . ?
C1 C2 H2 126.7 . . ?
C3 C2 H2 126.7 . . ?
Ti1 C2 H2 120.3 . . ?
C4 C3 C2 109.6(8) . . ?
C4 C3 Ti1 75.1(5) . . ?
C2 C3 Ti1 73.0(4) . . ?
C4 C3 H3 125.2 . . ?
C2 C3 H3 125.2 . . ?
Ti1 C3 H3 118.4 . . ?
C3 C4 C5 107.5(8) . . ?
C3 C4 Ti1 72.2(5) . . ?
C5 C4 Ti1 71.4(5) . . ?
C3 C4 H4 126.2 . . ?
C5 C4 H4 126.2 . . ?
Ti1 C4 H4 121.9 . . ?
C1 C5 C4 108.0(8) . . ?
C1 C5 Ti1 73.0(5) . . ?
C4 C5 Ti1 74.1(5) . . ?
C1 C5 H5 126.0 . . ?
C4 C5 H5 126.0 . . ?
Ti1 C5 H5 118.7 . . ?
C7 C6 C10 108.0(10) . . ?
C7 C6 Ti1 73.2(5) . . ?
C10 C6 Ti1 73.6(5) . . ?
C7 C6 H6 126.0 . . ?
C10 C6 H6 126.0 . . ?
Ti1 C6 H6 119.0 . . ?
C8 C7 C6 108.7(10) . . ?
C8 C7 Ti1 73.4(5) . . ?
C6 C7 Ti1 73.4(5) . . ?
C8 C7 H7 125.6 . . ?
C6 C7 H7 125.6 . . ?
Ti1 C7 H7 119.4 . . ?
C7 C8 C9 107.7(10) . . ?
C7 C8 Ti1 73.2(5) . . ?
C9 C8 Ti1 74.1(5) . . ?
C7 C8 H8 126.1 . . ?
C9 C8 H8 126.1 . . ?
Ti1 C8 H8 118.4 . . ?
C10 C9 C8 109.3(9) . . ?
C10 C9 Ti1 73.3(5) . . ?
C8 C9 Ti1 72.3(5) . . ?
C10 C9 H9 125.4 . . ?
C8 C9 H9 125.4 . . ?
Ti1 C9 H9 120.7 . . ?
C9 C10 C6 106.2(9) . . ?
C9 C10 Ti1 73.6(5) . . ?
C6 C10 Ti1 72.0(5) . . ?
C9 C10 H10 126.9 . . ?
C6 C10 H10 126.9 . . ?
Ti1 C10 H10 119.5 . . ?
C12 C11 C24 109.7(6) . . ?
C12 C11 C23 115.6(7) . . ?
C24 C11 C23 107.8(6) . . ?
C12 C11 H11 107.8 . . ?
C24 C11 H11 107.8 . . ?
C23 C11 H11 107.8 . . ?
C13 C12 C11 118.9(7) . . ?
C13 C12 Ti1 128.1(6) . . ?
C11 C12 Ti1 112.9(5) . . ?
C12 C13 C14 130.8(9) . . ?
C12 C13 H13 114.6 . . ?
C14 C13 H13 114.6 . . ?
C13 C14 C15 112.8(8) . . ?
C13 C14 H14A 109.0 . . ?
C15 C14 H14A 109.0 . . ?
C13 C14 H14B 109.0 . . ?
C15 C14 H14B 109.0 . . ?
H14A C14 H14B 107.8 . . ?
C16 C15 C14 115.5(8) . . ?
C16 C15 H15A 108.4 . . ?
C14 C15 H15A 108.4 . . ?
C16 C15 H15B 108.4 . . ?
C14 C15 H15B 108.4 . . ?
H15A C15 H15B 107.5 . . ?
C15 C16 C17 114.5(9) . . ?
C15 C16 H16A 108.6 . . ?
C17 C16 H16A 108.6 . . ?
C15 C16 H16B 108.6 . . ?
C17 C16 H16B 108.6 . . ?
H16A C16 H16B 107.6 . . ?
C16 C17 C18 107.7(8) . . ?
C16 C17 H17A 110.2 . . ?
C18 C17 H17A 110.2 . . ?
C16 C17 H17B 110.2 . . ?
C18 C17 H17B 110.2 . . ?
H17A C17 H17B 108.5 . . ?
C19 C18 C17 114.8(8) . . ?
C19 C18 H18A 108.6 . . ?
C17 C18 H18A 108.6 . . ?
C19 C18 H18B 108.6 . . ?
C17 C18 H18B 108.6 . . ?
H18A C18 H18B 107.5 . . ?
C18 C19 C20 116.8(9) . . ?
C18 C19 H19A 108.1 . . ?
C20 C19 H19A 108.1 . . ?
C18 C19 H19B 108.1 . . ?
C20 C19 H19B 108.1 . . ?
H19A C19 H19B 107.3 . . ?
C19 C20 C21 114.2(8) . . ?
C19 C20 H20A 108.7 . . ?
C21 C20 H20A 108.7 . . ?
C19 C20 H20B 108.7 . . ?
C21 C20 H20B 108.7 . . ?
H20A C20 H20B 107.6 . . ?
C22 C21 C20 112.6(8) . . ?
C22 C21 H21A 109.1 . . ?
C20 C21 H21A 109.1 . . ?
C22 C21 H21B 109.1 . . ?
C20 C21 H21B 109.1 . . ?
H21A C21 H21B 107.8 . . ?
C21 C22 C23 113.6(8) . . ?
C21 C22 H22A 108.8 . . ?
C23 C22 H22A 108.8 . . ?
C21 C22 H22B 108.8 . . ?
C23 C22 H22B 108.8 . . ?
H22A C22 H22B 107.7 . . ?
C22 C23 C11 118.8(7) . . ?
C22 C23 H23A 107.6 . . ?
C11 C23 H23A 107.6 . . ?
C22 C23 H23B 107.6 . . ?
C11 C23 H23B 107.6 . . ?
H23A C23 H23B 107.0 . . ?
C25 C24 C11 110.5(6) . . ?
C25 C24 C36 114.5(6) . . ?
C11 C24 C36 113.6(6) . . ?
C25 C24 H24 105.8 . . ?
C11 C24 H24 105.8 . . ?
C36 C24 H24 105.8 . . ?
C26 C25 C24 124.0(6) . . ?
C26 C25 Ti1 123.5(5) . . ?
C24 C25 Ti1 112.4(4) . . ?
C25 C26 C27 125.8(7) . . ?
C25 C26 H26 117.1 . . ?
C27 C26 H26 117.1 . . ?
C26 C27 C28 113.3(6) . . ?
C26 C27 H27A 108.9 . . ?
C28 C27 H27A 108.9 . . ?
C26 C27 H27B 108.9 . . ?
C28 C27 H27B 108.9 . . ?
H27A C27 H27B 107.7 . . ?
C29 C28 C27 113.5(6) . . ?
C29 C28 H28A 108.9 . . ?
C27 C28 H28A 108.9 . . ?
C29 C28 H28B 108.9 . . ?
C27 C28 H28B 108.9 . . ?
H28A C28 H28B 107.7 . . ?
C30 C29 C28 116.0(6) . . ?
C30 C29 H29A 108.3 . . ?
C28 C29 H29A 108.3 . . ?
C30 C29 H29B 108.3 . . ?
C28 C29 H29B 108.3 . . ?
H29A C29 H29B 107.4 . . ?
C29 C30 C31 114.9(7) . . ?
C29 C30 H30A 108.5 . . ?
C31 C30 H30A 108.5 . . ?
C29 C30 H30B 108.5 . . ?
C31 C30 H30B 108.5 . . ?
H30A C30 H30B 107.5 . . ?
C30 C31 C32 112.9(6) . . ?
C30 C31 H31A 109.0 . . ?
C32 C31 H31A 109.0 . . ?
C30 C31 H31B 109.0 . . ?
C32 C31 H31B 109.0 . . ?
H31A C31 H31B 107.8 . . ?
C33 C32 C31 112.7(7) . . ?
C33 C32 H32A 109.1 . . ?
C31 C32 H32A 109.1 . . ?
C33 C32 H32B 109.1 . . ?
C31 C32 H32B 109.1 . . ?
H32A C32 H32B 107.8 . . ?
C34 C33 C32 114.0(6) . . ?
C34 C33 H33A 108.8 . . ?
C32 C33 H33A 108.8 . . ?
C34 C33 H33B 108.8 . . ?
C32 C33 H33B 108.8 . . ?
H33A C33 H33B 107.6 . . ?
C33 C34 C35 115.8(6) . . ?
C33 C34 H34A 108.3 . . ?
C35 C34 H34A 108.3 . . ?
C33 C34 H34B 108.3 . . ?
C35 C34 H34B 108.3 . . ?
H34A C34 H34B 107.4 . . ?
C34 C35 C36 116.9(6) . . ?
C34 C35 H35A 108.1 . . ?
C36 C35 H35A 108.1 . . ?
C34 C35 H35B 108.1 . . ?
C36 C35 H35B 108.1 . . ?
H35A C35 H35B 107.3 . . ?
C35 C36 C24 115.9(6) . . ?
C35 C36 H36A 108.3 . . ?
C24 C36 H36A 108.3 . . ?
C35 C36 H36B 108.3 . . ?
C24 C36 H36B 108.3 . . ?
H36A C36 H36B 107.4 . . ?
C61 Ti2 C48 78.9(3) . . ?
C61 Ti2 C39 97.3(3) . . ?
C48 Ti2 C39 130.1(3) . . ?
C61 Ti2 C44 94.9(4) . . ?
C48 Ti2 C44 134.2(3) . . ?
C39 Ti2 C44 95.6(4) . . ?
C61 Ti2 C37 97.9(3) . . ?
C48 Ti2 C37 74.4(3) . . ?
C39 Ti2 C37 56.7(3) . . ?
C44 Ti2 C37 150.7(4) . . ?
C61 Ti2 C41 131.1(3) . . ?
C48 Ti2 C41 88.7(3) . . ?
C39 Ti2 C41 56.6(3) . . ?
C44 Ti2 C41 125.3(4) . . ?
C37 Ti2 C41 33.7(3) . . ?
C61 Ti2 C38 78.6(3) . . ?
C48 Ti2 C38 97.7(3) . . ?
C39 Ti2 C38 34.6(3) . . ?
C44 Ti2 C38 125.8(4) . . ?
C37 Ti2 C38 33.9(3) . . ?
C41 Ti2 C38 56.4(3) . . ?
C61 Ti2 C46 130.4(4) . . ?
C48 Ti2 C46 93.8(3) . . ?
C39 Ti2 C46 122.4(4) . . ?
C44 Ti2 C46 56.2(4) . . ?
C37 Ti2 C46 127.5(4) . . ?
C41 Ti2 C46 97.1(4) . . ?
C38 Ti2 C46 150.6(4) . . ?
C61 Ti2 C43 78.2(4) . . ?
C48 Ti2 C43 103.4(4) . . ?
C39 Ti2 C43 124.7(4) . . ?
C44 Ti2 C43 32.2(4) . . ?
C37 Ti2 C43 175.9(4) . . ?
C41 Ti2 C43 150.3(4) . . ?
C38 Ti2 C43 144.8(4) . . ?
C46 Ti2 C43 55.7(4) . . ?
C61 Ti2 C42 96.2(3) . . ?
C48 Ti2 C42 80.3(3) . . ?
C39 Ti2 C42 148.6(3) . . ?
C44 Ti2 C42 55.0(4) . . ?
C37 Ti2 C42 147.9(3) . . ?
C41 Ti2 C42 128.2(4) . . ?
C38 Ti2 C42 174.7(3) . . ?
C46 Ti2 C42 34.7(4) . . ?
C43 Ti2 C42 32.8(4) . . ?
C61 Ti2 C40 130.0(3) . . ?
C48 Ti2 C40 121.7(3) . . ?
C39 Ti2 C40 33.3(3) . . ?
C44 Ti2 C40 97.2(4) . . ?
C37 Ti2 C40 54.8(3) . . ?
C41 Ti2 C40 33.0(3) . . ?
C38 Ti2 C40 55.3(3) . . ?
C46 Ti2 C40 95.7(4) . . ?
C43 Ti2 C40 128.9(4) . . ?
C42 Ti2 C40 129.9(3) . . ?
C61 Ti2 C45 127.8(4) . . ?
C48 Ti2 C45 128.9(3) . . ?
C39 Ti2 C45 92.8(3) . . ?
C44 Ti2 C45 33.1(4) . . ?
C37 Ti2 C45 129.4(3) . . ?
C41 Ti2 C45 96.6(4) . . ?
C38 Ti2 C45 127.2(3) . . ?
C46 Ti2 C45 35.1(4) . . ?
C43 Ti2 C45 54.7(4) . . ?
C42 Ti2 C45 56.8(3) . . ?
C40 Ti2 C45 77.3(3) . . ?
C41 C37 C38 108.7(8) . . ?
C41 C37 Ti2 73.1(5) . . ?
C38 C37 Ti2 73.2(4) . . ?
C41 C37 H37 125.6 . . ?
C38 C37 H37 125.6 . . ?
Ti2 C37 H37 119.8 . . ?
C37 C38 C39 107.0(8) . . ?
C37 C38 Ti2 72.9(5) . . ?
C39 C38 Ti2 71.6(5) . . ?
C37 C38 H38 126.5 . . ?
C39 C38 H38 126.5 . . ?
Ti2 C38 H38 120.9 . . ?
C40 C39 C38 106.1(8) . . ?
C40 C39 Ti2 74.9(5) . . ?
C38 C39 Ti2 73.8(5) . . ?
C40 C39 H39 126.9 . . ?
C38 C39 H39 126.9 . . ?
Ti2 C39 H39 116.7 . . ?
C41 C40 C39 111.2(8) . . ?
C41 C40 Ti2 72.9(5) . . ?
C39 C40 Ti2 71.8(4) . . ?
C41 C40 H40 124.4 . . ?
C39 C40 H40 124.4 . . ?
Ti2 C40 H40 122.5 . . ?
C40 C41 C37 106.7(8) . . ?
C40 C41 Ti2 74.1(5) . . ?
C37 C41 Ti2 73.1(5) . . ?
C40 C41 H41 126.6 . . ?
C37 C41 H41 126.6 . . ?
Ti2 C41 H41 118.2 . . ?
C43 C42 C46 107.1(9) . . ?
C43 C42 Ti2 73.6(5) . . ?
C46 C42 Ti2 72.5(5) . . ?
C43 C42 H42 126.5 . . ?
C46 C42 H42 126.5 . . ?
Ti2 C42 H42 119.4 . . ?
C44 C43 C42 110.9(11) . . ?
C44 C43 Ti2 73.2(6) . . ?
C42 C43 Ti2 73.7(5) . . ?
C44 C43 H43 124.5 . . ?
C42 C43 H43 124.5 . . ?
Ti2 C43 H43 120.2 . . ?
C43 C44 C45 110.4(10) . . ?
C43 C44 Ti2 74.6(6) . . ?
C45 C44 Ti2 74.5(5) . . ?
C43 C44 H44 124.8 . . ?
C45 C44 H44 124.8 . . ?
Ti2 C44 H44 117.9 . . ?
C44 C45 C46 106.4(9) . . ?
C44 C45 Ti2 72.5(6) . . ?
C46 C45 Ti2 72.1(5) . . ?
C44 C45 H45 126.8 . . ?
C46 C45 H45 126.8 . . ?
Ti2 C45 H45 120.5 . . ?
C42 C46 C45 105.1(9) . . ?
C42 C46 Ti2 72.8(5) . . ?
C45 C46 Ti2 72.8(5) . . ?
C42 C46 H46 127.4 . . ?
C45 C46 H46 127.4 . . ?
Ti2 C46 H46 119.1 . . ?
C59 C47 C60 114.2(7) . . ?
C59 C47 C48 112.9(6) . . ?
C60 C47 C48 107.8(6) . . ?
C59 C47 H47 107.2 . . ?
C60 C47 H47 107.2 . . ?
C48 C47 H47 107.2 . . ?
C49 C48 C47 122.3(7) . . ?
C49 C48 Ti2 122.8(6) . . ?
C47 C48 Ti2 114.8(5) . . ?
C48 C49 C50 126.8(7) . . ?
C48 C49 H49 116.6 . . ?
C50 C49 H49 116.6 . . ?
C51 C50 C49 111.2(6) . . ?
C51 C50 H50A 109.4 . . ?
C49 C50 H50A 109.4 . . ?
C51 C50 H50B 109.4 . . ?
C49 C50 H50B 109.4 . . ?
H50A C50 H50B 108.0 . . ?
C52 C51 C50 113.1(7) . . ?
C52 C51 H51A 109.0 . . ?
C50 C51 H51A 109.0 . . ?
C52 C51 H51B 109.0 . . ?
C50 C51 H51B 109.0 . . ?
H51A C51 H51B 107.8 . . ?
C51 C52 C53 114.6(6) . . ?
C51 C52 H52A 108.6 . . ?
C53 C52 H52A 108.6 . . ?
C51 C52 H52B 108.6 . . ?
C53 C52 H52B 108.6 . . ?
H52A C52 H52B 107.6 . . ?
C54 C53 C52 116.5(7) . . ?
C54 C53 H53A 108.2 . . ?
C52 C53 H53A 108.2 . . ?
C54 C53 H53B 108.2 . . ?
C52 C53 H53B 108.2 . . ?
H53A C53 H53B 107.3 . . ?
C53 C54 C55 113.5(7) . . ?
C53 C54 H54A 108.9 . . ?
C55 C54 H54A 108.9 . . ?
C53 C54 H54B 108.9 . . ?
C55 C54 H54B 108.9 . . ?
H54A C54 H54B 107.7 . . ?
C56 C55 C54 112.8(6) . . ?
C56 C55 H55A 109.0 . . ?
C54 C55 H55A 109.0 . . ?
C56 C55 H55B 109.0 . . ?
C54 C55 H55B 109.0 . . ?
H55A C55 H55B 107.8 . . ?
C55 C56 C57 111.5(6) . . ?
C55 C56 H56A 109.3 . . ?
C57 C56 H56A 109.3 . . ?
C55 C56 H56B 109.3 . . ?
C57 C56 H56B 109.3 . . ?
H56A C56 H56B 108.0 . . ?
C58 C57 C56 114.6(6) . . ?
C58 C57 H57A 108.6 . . ?
C56 C57 H57A 108.6 . . ?
C58 C57 H57B 108.6 . . ?
C56 C57 H57B 108.6 . . ?
H57A C57 H57B 107.6 . . ?
C57 C58 C59 115.9(6) . . ?
C57 C58 H58A 108.3 . . ?
C59 C58 H58A 108.3 . . ?
C57 C58 H58B 108.3 . . ?
C59 C58 H58B 108.3 . . ?
H58A C58 H58B 107.4 . . ?
C47 C59 C58 114.5(6) . . ?
C47 C59 H59A 108.6 . . ?
C58 C59 H59A 108.6 . . ?
C47 C59 H59B 108.6 . . ?
C58 C59 H59B 108.6 . . ?
H59A C59 H59B 107.6 . . ?
C72A C60 C47 117.7(10) . . ?
C72A C60 C61 116.1(11) . . ?
C47 C60 C61 111.8(7) . . ?
C47 C60 C72B 105.7(11) . . ?
C61 C60 C72B 113.6(11) . . ?
C72A C60 H60 102.8 . . ?
C47 C60 H60 102.8 . . ?
C61 C60 H60 102.8 . . ?
C47 C60 H60A 108.6 . . ?
C61 C60 H60A 108.6 . . ?
C72B C60 H60A 108.6 . . ?
C62 C61 C60 116.8(9) . . ?
C62 C61 Ti2 130.6(7) . . ?
C60 C61 Ti2 112.6(6) . . ?
C61 C62 C63 126.1(10) . . ?
C61 C62 H62 116.9 . . ?
C63 C62 H62 116.9 . . ?
C62 C63 C64A 108.0(13) . . ?
C62 C63 C64B 108.5(11) . . ?
C62 C63 H63A 110.1 . . ?
C64A C63 H63A 110.1 . . ?
C62 C63 H63B 110.1 . . ?
C64A C63 H63B 110.1 . . ?
H63A C63 H63B 108.4 . . ?
C62 C63 H63C 110.0 . . ?
C64B C63 H63C 110.0 . . ?
C62 C63 H63D 110.0 . . ?
C64B C63 H63D 110.0 . . ?
H63C C63 H63D 108.4 . . ?
C63 C64A C65A 112.4(16) . . ?
C63 C64A H64A 109.1 . . ?
C65A C64A H64A 109.1 . . ?
C63 C64A H64B 109.1 . . ?
C65A C64A H64B 109.1 . . ?
H64A C64A H64B 107.9 . . ?
C65B C64B C63 125(2) . . ?
C65B C64B H64C 106.0 . . ?
C63 C64B H64C 106.0 . . ?
C65B C64B H64D 106.0 . . ?
C63 C64B H64D 106.0 . . ?
H64C C64B H64D 106.3 . . ?
C66 C65A C64A 113.3(16) . . ?
C66 C65A H65A 108.9 . . ?
C64A C65A H65A 108.9 . . ?
C66 C65A H65B 108.9 . . ?
C64A C65A H65B 108.9 . . ?
H65A C65A H65B 107.7 . . ?
C64B C65B C66 117(3) . . ?
C64B C65B H65C 108.1 . . ?
C66 C65B H65C 108.1 . . ?
C64B C65B H65D 108.1 . . ?
C66 C65B H65D 108.1 . . ?
H65C C65B H65D 107.3 . . ?
C67A C66 C65A 95.9(13) . . ?
C67B C66 C65B 94.3(14) . . ?
C67B C66 H66C 112.9 . . ?
C65B C66 H66C 112.9 . . ?
C67B C66 H66D 112.9 . . ?
C65B C66 H66D 112.9 . . ?
H66C C66 H66D 110.3 . . ?
C67A C66 H66A 112.6 . . ?
C65A C66 H66A 112.6 . . ?
C67A C66 H66B 112.6 . . ?
C65A C66 H66B 112.6 . . ?
H66A C66 H66B 110.1 . . ?
C66 C67A C68A 117(2) . . ?
C66 C67A H67A 108.0 . . ?
C68A C67A H67A 108.0 . . ?
C66 C67A H67B 108.0 . . ?
C68A C67A H67B 108.0 . . ?
H67A C67A H67B 107.2 . . ?
C66 C67B C68B 122.6(19) . . ?
C66 C67B H67C 106.7 . . ?
C68B C67B H67C 106.7 . . ?
C66 C67B H67D 106.7 . . ?
C68B C67B H67D 106.7 . . ?
H67C C67B H67D 106.6 . . ?
C69A C68A C67A 116(3) . . ?
C69A C68A H68A 108.2 . . ?
C67A C68A H68A 108.2 . . ?
C69A C68A H68B 108.2 . . ?
C67A C68A H68B 108.2 . . ?
H68A C68A H68B 107.4 . . ?
C69B C68B C67B 117(2) . . ?
C69B C68B H68C 108.0 . . ?
C67B C68B H68C 108.0 . . ?
C69B C68B H68D 108.0 . . ?
C67B C68B H68D 108.0 . . ?
H68C C68B H68D 107.3 . . ?
C70A C69A C68A 121(2) . . ?
C70A C69A H69A 107.2 . . ?
C68A C69A H69A 107.2 . . ?
C70A C69A H69B 107.2 . . ?
C68A C69A H69B 107.2 . . ?
H69A C69A H69B 106.8 . . ?
C68B C69B C70B 109(2) . . ?
C68B C69B H69C 110.0 . . ?
C70B C69B H69C 110.0 . . ?
C68B C69B H69D 110.0 . . ?
C70B C69B H69D 110.0 . . ?
H69C C69B H69D 108.3 . . ?
C69A C70A C71A 119.0(14) . . ?
C69A C70A H70A 107.6 . . ?
C71A C70A H70A 107.6 . . ?
C69A C70A H70B 107.6 . . ?
C71A C70A H70B 107.6 . . ?
H70A C70A H70B 107.0 . . ?
C71B C70B C69B 114.0(17) . . ?
C71B C70B H70C 108.8 . . ?
C69B C70B H70C 108.8 . . ?
C71B C70B H70D 108.8 . . ?
C69B C70B H70D 108.8 . . ?
H70C C70B H70D 107.6 . . ?
C72A C71A C70A 116.5(11) . . ?
C72A C71A H71A 108.2 . . ?
C70A C71A H71A 108.2 . . ?
C72A C71A H71B 108.2 . . ?
C70A C71A H71B 108.2 . . ?
H71A C71A H71B 107.3 . . ?
C70B C71B C72B 113.7(19) . . ?
C70B C71B H71C 108.8 . . ?
C72B C71B H71C 108.8 . . ?
C70B C71B H71D 108.8 . . ?
C72B C71B H71D 108.8 . . ?
H71C C71B H71D 107.7 . . ?
C60 C72A C71A 122.1(15) . . ?
C60 C72A H72A 106.8 . . ?
C71A C72A H72A 106.8 . . ?
C60 C72A H72B 106.8 . . ?
C71A C72A H72B 106.8 . . ?
H72A C72A H72B 106.7 . . ?
C71B C72B C60 120.7(18) . . ?
C71B C72B H72C 107.2 . . ?
C60 C72B H72C 107.2 . . ?
C71B C72B H72D 107.2 . . ?
C60 C72B H72D 107.2 . . ?
H72C C72B H72D 106.8 . . ?

loop_
_geom_bond_atom_site_label_1
_geom_bond_atom_site_label_2
_geom_bond_distance
_geom_bond_site_symmetry_2
_geom_bond_publ_flag
Ti1 C25 2.205(7) . ?
Ti1 C12 2.205(8) . ?
Ti1 C7 2.374(9) . ?
Ti1 C6 2.376(8) . ?
Ti1 C8 2.376(9) . ?
Ti1 C3 2.386(7) . ?
Ti1 C5 2.387(8) . ?
Ti1 C1 2.389(7) . ?
Ti1 C10 2.396(8) . ?
Ti1 C2 2.396(7) . ?
Ti1 C9 2.399(8) . ?
Ti1 C4 2.422(8) . ?
C1 C5 1.397(13) . ?
C1 C2 1.397(12) . ?
C1 H1 0.9500 . ?
C2 C3 1.428(11) . ?
C2 H2 0.9500 . ?
C3 C4 1.355(12) . ?
C3 H3 0.9500 . ?
C4 C5 1.425(13) . ?
C4 H4 0.9500 . ?
C5 H5 0.9500 . ?
C6 C7 1.363(15) . ?
C6 C10 1.410(15) . ?
C6 H6 0.9500 . ?
C7 C8 1.362(15) . ?
C7 H7 0.9500 . ?
C8 C9 1.377(15) . ?
C8 H8 0.9500 . ?
C9 C10 1.366(15) . ?
C9 H9 0.9500 . ?
C10 H10 0.9500 . ?
C11 C12 1.507(10) . ?
C11 C24 1.528(10) . ?
C11 C23 1.548(11) . ?
C11 H11 1.0000 . ?
C12 C13 1.337(12) . ?
C13 C14 1.476(13) . ?
C13 H13 0.9500 . ?
C14 C15 1.539(14) . ?
C14 H14A 0.9900 . ?
C14 H14B 0.9900 . ?
C15 C16 1.502(15) . ?
C15 H15A 0.9900 . ?
C15 H15B 0.9900 . ?
C16 C17 1.537(13) . ?
C16 H16A 0.9900 . ?
C16 H16B 0.9900 . ?
C17 C18 1.561(13) . ?
C17 H17A 0.9900 . ?
C17 H17B 0.9900 . ?
C18 C19 1.464(15) . ?
C18 H18A 0.9900 . ?
C18 H18B 0.9900 . ?
C19 C20 1.531(14) . ?
C19 H19A 0.9900 . ?
C19 H19B 0.9900 . ?
C20 C21 1.565(14) . ?
C20 H20A 0.9900 . ?
C20 H20B 0.9900 . ?
C21 C22 1.485(13) . ?
C21 H21A 0.9900 . ?
C21 H21B 0.9900 . ?
C22 C23 1.531(12) . ?
C22 H22A 0.9900 . ?
C22 H22B 0.9900 . ?
C23 H23A 0.9900 . ?
C23 H23B 0.9900 . ?
C24 C25 1.526(10) . ?
C24 C36 1.563(10) . ?
C24 H24 1.0000 . ?
C25 C26 1.317(11) . ?
C26 C27 1.524(10) . ?
C26 H26 0.9500 . ?
C27 C28 1.545(10) . ?
C27 H27A 0.9900 . ?
C27 H27B 0.9900 . ?
C28 C29 1.519(12) . ?
C28 H28A 0.9900 . ?
C28 H28B 0.9900 . ?
C29 C30 1.509(12) . ?
C29 H29A 0.9900 . ?
C29 H29B 0.9900 . ?
C30 C31 1.542(11) . ?
C30 H30A 0.9900 . ?
C30 H30B 0.9900 . ?
C31 C32 1.545(11) . ?
C31 H31A 0.9900 . ?
C31 H31B 0.9900 . ?
C32 C33 1.530(10) . ?
C32 H32A 0.9900 . ?
C32 H32B 0.9900 . ?
C33 C34 1.500(11) . ?
C33 H33A 0.9900 . ?
C33 H33B 0.9900 . ?
C34 C35 1.524(10) . ?
C34 H34A 0.9900 . ?
C34 H34B 0.9900 . ?
C35 C36 1.533(11) . ?
C35 H35A 0.9900 . ?
C35 H35B 0.9900 . ?
C36 H36A 0.9900 . ?
C36 H36B 0.9900 . ?
Ti2 C61 2.184(10) . ?
Ti2 C48 2.196(7) . ?
Ti2 C39 2.359(8) . ?
Ti2 C44 2.374(9) . ?
Ti2 C37 2.383(7) . ?
Ti2 C41 2.383(9) . ?
Ti2 C38 2.387(8) . ?
Ti2 C46 2.389(9) . ?
Ti2 C43 2.392(9) . ?
Ti2 C42 2.393(8) . ?
Ti2 C40 2.398(7) . ?
Ti2 C45 2.399(8) . ?
C37 C41 1.382(13) . ?
C37 C38 1.391(13) . ?
C37 H37 0.9500 . ?
C38 C39 1.412(13) . ?
C38 H38 0.9500 . ?
C39 C40 1.365(13) . ?
C39 H39 0.9500 . ?
C40 C41 1.359(12) . ?
C40 H40 0.9500 . ?
C41 H41 0.9500 . ?
C42 C43 1.350(16) . ?
C42 C46 1.427(15) . ?
C42 H42 0.9500 . ?
C43 C44 1.323(17) . ?
C43 H43 0.9500 . ?
C44 C45 1.358(16) . ?
C44 H44 0.9500 . ?
C45 C46 1.444(15) . ?
C45 H45 0.9500 . ?
C46 H46 0.9500 . ?
C47 C59 1.522(10) . ?
C47 C60 1.525(10) . ?
C47 C48 1.566(10) . ?
C47 H47 1.0000 . ?
C48 C49 1.303(11) . ?
C49 C50 1.541(11) . ?
C49 H49 0.9500 . ?
C50 C51 1.519(10) . ?
C50 H50A 0.9900 . ?
C50 H50B 0.9900 . ?
C51 C52 1.514(12) . ?
C51 H51A 0.9900 . ?
C51 H51B 0.9900 . ?
C52 C53 1.540(12) . ?
C52 H52A 0.9900 . ?
C52 H52B 0.9900 . ?
C53 C54 1.514(11) . ?
C53 H53A 0.9900 . ?
C53 H53B 0.9900 . ?
C54 C55 1.536(11) . ?
C54 H54A 0.9900 . ?
C54 H54B 0.9900 . ?
C55 C56 1.517(9) . ?
C55 H55A 0.9900 . ?
C55 H55B 0.9900 . ?
C56 C57 1.539(10) . ?
C56 H56A 0.9900 . ?
C56 H56B 0.9900 . ?
C57 C58 1.533(10) . ?
C57 H57A 0.9900 . ?
C57 H57B 0.9900 . ?
C58 C59 1.535(11) . ?
C58 H58A 0.9900 . ?
C58 H58B 0.9900 . ?
C59 H59A 0.9900 . ?
C59 H59B 0.9900 . ?
C60 C72A 1.36(2) . ?
C60 C61 1.557(12) . ?
C60 C72B 1.68(2) . ?
C60 H60 1.0000 . ?
C60 H60A 1.0000 . ?
C61 C62 1.360(13) . ?
C62 C63 1.510(12) . ?
C62 H62 0.9500 . ?
C63 C64A 1.55(3) . ?
C63 C64B 1.58(3) . ?
C63 H63A 0.9900 . ?
C63 H63B 0.9900 . ?
C63 H63C 0.9900 . ?
C63 H63D 0.9900 . ?
C64A C65A 1.62(3) . ?
C64A H64A 0.9900 . ?
C64A H64B 0.9900 . ?
C64B C65B 1.35(4) . ?
C64B H64C 0.9900 . ?
C64B H64D 0.9900 . ?
C65A C66 1.55(2) . ?
C65A H65A 0.9900 . ?
C65A H65B 0.9900 . ?
C65B C66 1.57(3) . ?
C65B H65C 0.9900 . ?
C65B H65D 0.9900 . ?
C66 C67B 1.40(3) . ?
C66 C67A 1.49(3) . ?
C66 H66C 0.9900 . ?
C66 H66D 0.9900 . ?
C66 H66A 0.9900 . ?
C66 H66B 0.9900 . ?
C67A C68A 1.50(4) . ?
C67A H67A 0.9900 . ?
C67A H67B 0.9900 . ?
C67B C68B 1.56(3) . ?
C67B H67C 0.9900 . ?
C67B H67D 0.9900 . ?
C68A C69A 1.48(5) . ?
C68A H68A 0.9900 . ?
C68A H68B 0.9900 . ?
C68B C69B 1.50(5) . ?
C68B H68C 0.9900 . ?
C68B H68D 0.9900 . ?
C69A C70A 1.44(3) . ?
C69A H69A 0.9900 . ?
C69A H69B 0.9900 . ?
C69B C70B 1.66(4) . ?
C69B H69C 0.9900 . ?
C69B H69D 0.9900 . ?
C70A C71A 1.546(16) . ?
C70A H70A 0.9900 . ?
C70A H70B 0.9900 . ?
C70B C71B 1.43(3) . ?
C70B H70C 0.9900 . ?
C70B H70D 0.9900 . ?
C71A C72A 1.48(2) . ?
C71A H71A 0.9900 . ?
C71A H71B 0.9900 . ?
C71B C72B 1.48(3) . ?
C71B H71C 0.9900 . ?
C71B H71D 0.9900 . ?
C72A H72A 0.9900 . ?
C72A H72B 0.9900 . ?
C72B H72C 0.9900 . ?
C72B H72D 0.9900 . ?

loop_
_geom_torsion_atom_site_label_1
_geom_torsion_atom_site_label_2
_geom_torsion_atom_site_label_3
_geom_torsion_atom_site_label_4
_geom_torsion
_geom_torsion_site_symmetry_1
_geom_torsion_site_symmetry_2
_geom_torsion_site_symmetry_3
_geom_torsion_site_symmetry_4
_geom_torsion_publ_flag
C5 C1 C2 C3 0.4(8) . . . . ?
Ti1 C1 C2 C3 -64.7(5) . . . . ?
C5 C1 C2 Ti1 65.1(5) . . . . ?
C1 C2 C3 C4 -1.8(9) . . . . ?
Ti1 C2 C3 C4 -66.8(6) . . . . ?
C1 C2 C3 Ti1 65.1(5) . . . . ?
C2 C3 C4 C5 2.4(9) . . . . ?
Ti1 C3 C4 C5 -63.1(6) . . . . ?
C2 C3 C4 Ti1 65.5(5) . . . . ?
C2 C1 C5 C4 1.0(9) . . . . ?
Ti1 C1 C5 C4 66.4(6) . . . . ?
C2 C1 C5 Ti1 -65.4(5) . . . . ?
C3 C4 C5 C1 -2.1(9) . . . . ?
Ti1 C4 C5 C1 -65.7(6) . . . . ?
C3 C4 C5 Ti1 63.6(6) . . . . ?
C10 C6 C7 C8 -0.5(9) . . . . ?
Ti1 C6 C7 C8 65.4(6) . . . . ?
C10 C6 C7 Ti1 -65.9(6) . . . . ?
C6 C7 C8 C9 1.3(9) . . . . ?
Ti1 C7 C8 C9 66.7(6) . . . . ?
C6 C7 C8 Ti1 -65.4(6) . . . . ?
C7 C8 C9 C10 -1.5(9) . . . . ?
Ti1 C8 C9 C10 64.5(6) . . . . ?
C7 C8 C9 Ti1 -66.1(6) . . . . ?
C8 C9 C10 C6 1.2(9) . . . . ?
Ti1 C9 C10 C6 65.1(6) . . . . ?
C8 C9 C10 Ti1 -63.9(6) . . . . ?
C7 C6 C10 C9 -0.4(9) . . . . ?
Ti1 C6 C10 C9 -66.1(6) . . . . ?
C7 C6 C10 Ti1 65.7(6) . . . . ?
C24 C11 C12 C13 143.4(7) . . . . ?
C23 C11 C12 C13 -94.5(9) . . . . ?
C24 C11 C12 Ti1 -35.7(7) . . . . ?
C23 C11 C12 Ti1 86.4(7) . . . . ?
C11 C12 C13 C14 176.3(8) . . . . ?
Ti1 C12 C13 C14 -4.7(14) . . . . ?
C12 C13 C14 C15 -141.6(10) . . . . ?
C13 C14 C15 C16 69.7(11) . . . . ?
C14 C15 C16 C17 -148.7(9) . . . . ?
C15 C16 C17 C18 79.9(10) . . . . ?
C16 C17 C18 C19 91.4(10) . . . . ?
C17 C18 C19 C20 -161.7(8) . . . . ?
C18 C19 C20 C21 59.7(12) . . . . ?
C19 C20 C21 C22 60.9(12) . . . . ?
C20 C21 C22 C23 169.6(7) . . . . ?
C21 C22 C23 C11 73.0(11) . . . . ?
C12 C11 C23 C22 53.9(10) . . . . ?
C24 C11 C23 C22 177.0(8) . . . . ?
C12 C11 C24 C25 44.5(8) . . . . ?
C23 C11 C24 C25 -82.1(7) . . . . ?
C12 C11 C24 C36 -85.7(8) . . . . ?
C23 C11 C24 C36 147.7(6) . . . . ?
C11 C24 C25 C26 144.0(7) . . . . ?
C36 C24 C25 C26 -86.2(8) . . . . ?
C11 C24 C25 Ti1 -32.9(7) . . . . ?
C36 C24 C25 Ti1 96.8(6) . . . . ?
C24 C25 C26 C27 1.4(11) . . . . ?
Ti1 C25 C26 C27 178.1(5) . . . . ?
C25 C26 C27 C28 -89.2(9) . . . . ?
C26 C27 C28 C29 -177.0(6) . . . . ?
C27 C28 C29 C30 -52.9(9) . . . . ?
C28 C29 C30 C31 -64.4(9) . . . . ?
C29 C30 C31 C32 159.4(7) . . . . ?
C30 C31 C32 C33 -80.5(8) . . . . ?
C31 C32 C33 C34 -76.5(9) . . . . ?
C32 C33 C34 C35 169.1(7) . . . . ?
C33 C34 C35 C36 -69.2(9) . . . . ?
C34 C35 C36 C24 -52.5(10) . . . . ?
C25 C24 C36 C35 168.0(6) . . . . ?
C11 C24 C36 C35 -63.8(8) . . . . ?
C41 C37 C38 C39 1.1(9) . . . . ?
Ti2 C37 C38 C39 -63.9(6) . . . . ?
C41 C37 C38 Ti2 65.1(6) . . . . ?
C37 C38 C39 C40 -3.7(9) . . . . ?
Ti2 C38 C39 C40 -68.5(5) . . . . ?
C37 C38 C39 Ti2 64.8(5) . . . . ?
C38 C39 C40 C41 5.1(9) . . . . ?
Ti2 C39 C40 C41 -62.6(6) . . . . ?
C38 C39 C40 Ti2 67.7(5) . . . . ?
C39 C40 C41 C37 -4.4(9) . . . . ?
Ti2 C40 C41 C37 -66.4(6) . . . . ?
C39 C40 C41 Ti2 61.9(6) . . . . ?
C38 C37 C41 C40 1.9(9) . . . . ?
Ti2 C37 C41 C40 67.0(6) . . . . ?
C38 C37 C41 Ti2 -65.1(5) . . . . ?
C46 C42 C43 C44 -1.1(11) . . . . ?
Ti2 C42 C43 C44 64.2(8) . . . . ?
C46 C42 C43 Ti2 -65.3(6) . . . . ?
C42 C43 C44 C45 1.9(12) . . . . ?
Ti2 C43 C44 C45 66.5(7) . . . . ?
C42 C43 C44 Ti2 -64.5(7) . . . . ?
C43 C44 C45 C46 -2.0(11) . . . . ?
Ti2 C44 C45 C46 64.6(6) . . . . ?
C43 C44 C45 Ti2 -66.6(8) . . . . ?
C43 C42 C46 C45 -0.2(9) . . . . ?
Ti2 C42 C46 C45 -66.1(5) . . . . ?
C43 C42 C46 Ti2 66.0(7) . . . . ?
C44 C45 C46 C42 1.3(9) . . . . ?
Ti2 C45 C46 C42 66.1(6) . . . . ?
C44 C45 C46 Ti2 -64.9(7) . . . . ?
C59 C47 C48 C49 86.7(8) . . . . ?
C60 C47 C48 C49 -146.1(7) . . . . ?
C59 C47 C48 Ti2 -96.7(6) . . . . ?
C60 C47 C48 Ti2 30.4(7) . . . . ?
C47 C48 C49 C50 -4.5(12) . . . . ?
Ti2 C48 C49 C50 179.2(5) . . . . ?
C48 C49 C50 C51 93.8(9) . . . . ?
C49 C50 C51 C52 176.6(7) . . . . ?
C50 C51 C52 C53 54.0(10) . . . . ?
C51 C52 C53 C54 63.3(9) . . . . ?
C52 C53 C54 C55 -159.7(6) . . . . ?
C53 C54 C55 C56 77.0(8) . . . . ?
C54 C55 C56 C57 78.8(8) . . . . ?
C55 C56 C57 C58 -169.3(6) . . . . ?
C56 C57 C58 C59 70.3(9) . . . . ?
C60 C47 C59 C58 66.2(8) . . . . ?
C48 C47 C59 C58 -170.2(6) . . . . ?
C57 C58 C59 C47 52.8(10) . . . . ?
C59 C47 C60 C72A -136.8(12) . . . . ?
C48 C47 C60 C72A 96.8(12) . . . . ?
C59 C47 C60 C61 85.0(9) . . . . ?
C48 C47 C60 C61 -41.4(9) . . . . ?
C59 C47 C60 C72B -151.0(11) . . . . ?
C48 C47 C60 C72B 82.6(11) . . . . ?
C72A C60 C61 C62 78.3(13) . . . . ?
C47 C60 C61 C62 -142.8(9) . . . . ?
C72B C60 C61 C62 97.7(13) . . . . ?
C72A C60 C61 Ti2 -103.9(11) . . . . ?
C47 C60 C61 Ti2 34.9(9) . . . . ?
C72B C60 C61 Ti2 -84.5(11) . . . . ?
C60 C61 C62 C63 -173.1(9) . . . . ?
Ti2 C61 C62 C63 9.7(16) . . . . ?
C61 C62 C63 C64A 138.9(14) . . . . ?
C61 C62 C63 C64B 110.0(16) . . . . ?
C62 C63 C64A C65A -79.1(19) . . . . ?
C62 C63 C64B C65B 60(3) . . . . ?
C63 C64A C65A C66 154.7(15) . . . . ?
C63 C64B C65B C66 -154.7(18) . . . . ?
C64A C65A C66 C67A -128.8(17) . . . . ?
C64B C65B C66 C67B 121(2) . . . . ?
C65A C66 C67A C68A 123(2) . . . . ?
C65B C66 C67B C68B -124.9(18) . . . . ?
C66 C67A C68A C69A -162(2) . . . . ?
C66 C67B C68B C69B 164.8(19) . . . . ?
C67A C68A C69A C70A 64(4) . . . . ?
C67B C68B C69B C70B -76(2) . . . . ?
C68A C69A C70A C71A 31(3) . . . . ?
C68B C69B C70B C71B -51(2) . . . . ?
C69A C70A C71A C72A 179.6(19) . . . . ?
C69B C70B C71B C72B -170.4(19) . . . . ?
C47 C60 C72A C71A 169.1(13) . . . . ?
C61 C60 C72A C71A -55(2) . . . . ?
C70A C71A C72A C60 161.8(15) . . . . ?
C70B C71B C72B C60 -73(3) . . . . ?
C47 C60 C72B C71B -176.5(18) . . . . ?
C61 C60 C72B C71B -54(2) . . . . ?
